data_7052148
loop_
_publ_author_name
'Jean-Philippe Savy'
'Dominique de Caro'
'Christophe Faulmann'
'Lydie Valade'
'Manuel Almeida'
'Tadahiro Koike'
'Hideki Fujiwara'
'Toyonari Sugimoto'
'Jordi Fraxedas'
'Thierry Ondar\,cuhu'
'Claude Pasquier'

_publ_section_title
;
 Nanowires of molecule-based charge-transfer salts
;
_journal_issue 4
_journal_name_full 'New Journal of Chemistry'
_journal_page_first 519
_journal_paper_doi 10.1039/b618241k
_journal_volume 31
_journal_year 2007
_chemical_formula_moiety '2(C11 H6 O S8), Cl4 Fe'
_chemical_formula_sum 'C22 H12 Cl4 Fe O2 S16'
_chemical_formula_weight 1018.93
_chemical_name_systematic
;
 ?
;
_space_group_IT_number 14
_symmetry_cell_setting monoclinic
_symmetry_space_group_name_Hall '-P 2ybc'
_symmetry_space_group_name_H-M 'P 1 21/c 1'
_atom_sites_solution_hydrogens geom
_atom_sites_solution_primary direct
_atom_sites_solution_secondary difmap
_audit_creation_method SHELXL-97
_cell_angle_alpha 90.00
_cell_angle_beta 104.958(7)
_cell_angle_gamma 90.00
_cell_formula_units_Z 8
_cell_length_a 14.2714(9)
_cell_length_b 12.8482(10)
_cell_length_c 39.425(3)
_cell_measurement_reflns_used 7250
_cell_measurement_temperature 113(2)
_cell_measurement_theta_max 20.85
_cell_measurement_theta_min 1.45
_cell_volume 6984.1(9)
_computing_cell_refinement 'IPDS software (Stoe, 1996)'
_computing_data_collection 'IPDS software (Stoe, 1996)'
_computing_data_reduction 'IPDS software (Stoe, 1996)'
_computing_molecular_graphics 'Ortep-3 for Windows (Farrugia, 1997) and Cameron (Watkin, 1993)'
_computing_publication_material 'WinGX publication routines (Farrugia, 1999)'
_computing_structure_refinement 'SHELXL-97 (Sheldrick, 1997)'
_computing_structure_solution 'Sir97 (Altomare, 1999)'
_diffrn_ambient_temperature 113(2)
_diffrn_measured_fraction_theta_full 0.985
_diffrn_measured_fraction_theta_max 0.985
_diffrn_measurement_device_type 'STOE Imaging Plate Diffraction System'
_diffrn_measurement_method '\f scan '
_diffrn_radiation_monochromator graphite
_diffrn_radiation_source 'fine-focus sealed tube'
_diffrn_radiation_type MoK\a
_diffrn_radiation_wavelength 0.71073
_diffrn_reflns_av_R_equivalents 0.1102
_diffrn_reflns_av_sigmaI/netI 0.1214
_diffrn_reflns_limit_h_max 14
_diffrn_reflns_limit_h_min -14
_diffrn_reflns_limit_k_max 12
_diffrn_reflns_limit_k_min -12
_diffrn_reflns_limit_l_max 39
_diffrn_reflns_limit_l_min -39
_diffrn_reflns_number 26284
_diffrn_reflns_theta_full 20.92
_diffrn_reflns_theta_max 20.92
_diffrn_reflns_theta_min 1.48
_diffrn_standards_decay_% 0
_exptl_absorpt_coefficient_mu 1.723
_exptl_absorpt_correction_T_max 0.6252
_exptl_absorpt_correction_T_min 0.5518
_exptl_absorpt_correction_type multi-scan
_exptl_absorpt_process_details
;
[c.f. r.h. blessing, acta cryst. (1995), a51, 33-38]
;
_exptl_crystal_colour black
_exptl_crystal_density_diffrn 1.938
_exptl_crystal_density_method 'not measured'
_exptl_crystal_description plate
_exptl_crystal_F_000 4080
_exptl_crystal_size_max 0.425
_exptl_crystal_size_mid 0.200
_exptl_crystal_size_min 0.075
_refine_diff_density_max 2.174
_refine_diff_density_min -0.896
_refine_diff_density_rms 0.190
_refine_ls_extinction_method none
_refine_ls_goodness_of_fit_ref 1.063
_refine_ls_hydrogen_treatment noref
_refine_ls_matrix_type full
_refine_ls_number_parameters 591
_refine_ls_number_reflns 7323
_refine_ls_number_restraints 13
_refine_ls_restrained_S_all 1.062
_refine_ls_R_factor_all 0.1466
_refine_ls_R_factor_gt 0.1038
_refine_ls_shift/su_max 0.000
_refine_ls_shift/su_mean 0.000
_refine_ls_structure_factor_coef Fsqd
_refine_ls_weighting_details 'calc w=1/[\s^2^(Fo^2^)+(0.0685P)^2^+338.1074P] where P=(Fo^2^+2Fc^2^)/3'
_refine_ls_weighting_scheme calc
_refine_ls_wR_factor_gt 0.2551
_refine_ls_wR_factor_ref 0.2693
_reflns_number_gt 4413
_reflns_number_total 7323
_reflns_threshold_expression >2sigma(I)
_cod_data_source_file b618241k.txt
_cod_data_source_block (EDT-TTFVO)4(FeCl4)2
_cod_original_cell_volume 6984.0(9)
_cod_database_code 7052148

loop_
_symmetry_equiv_pos_as_xyz
'x, y, z'
'-x, y+1/2, -z+1/2'
'-x, -y, -z'
'x, -y-1/2, z-1/2'

loop_
_atom_site_label
_atom_site_type_symbol
_atom_site_fract_x
_atom_site_fract_y
_atom_site_fract_z
_atom_site_U_iso_or_equiv
_atom_site_adp_type
_atom_site_occupancy
_atom_site_symmetry_multiplicity
_atom_site_calc_flag
_atom_site_refinement_flags
_atom_site_disorder_assembly
_atom_site_disorder_group
O1 O 0.9280(11) 0.7666(12) 0.6966(4) 0.041(4) Uani 1 1 d . . .
S11 S 0.9819(5) 0.6753(5) 0.91912(16) 0.0403(17) Uani 1 1 d . . .
S12 S 0.9960(5) 0.4044(4) 0.90592(18) 0.0438(17) Uani 1 1 d . . .
S13 S 0.9593(5) 0.6868(4) 0.84281(16) 0.0339(15) Uani 1 1 d D . .
S14 S 0.9685(4) 0.4616(4) 0.83224(17) 0.0335(15) Uani 1 1 d D . .
S15 S 0.9392(4) 0.7309(4) 0.76352(16) 0.0341(16) Uani 1 1 d D . .
S16 S 0.9394(4) 0.5058(4) 0.74771(15) 0.0300(14) Uani 1 1 d D . .
S17 S 0.9000(4) 0.6303(4) 0.64115(16) 0.0335(15) Uani 1 1 d . . .
S18 S 0.9088(4) 0.4204(4) 0.66943(16) 0.0352(15) Uani 1 1 d . . .
C1 C 1.0397(16) 0.5767(16) 0.9499(5) 0.030(6) Uiso 1 1 d . . .
H41A H 1.1068 0.5668 0.9478 0.036 Uiso 1 1 calc R . .
H41B H 1.0437 0.6017 0.9740 0.036 Uiso 1 1 calc R . .
C2 C 0.9888(19) 0.473(2) 0.9449(6) 0.049(7) Uiso 1 1 d . . .
H42A H 0.9196 0.4840 0.9441 0.059 Uiso 1 1 calc R . .
H42B H 1.0172 0.4286 0.9655 0.059 Uiso 1 1 calc R . .
C3 C 0.9735(16) 0.6045(17) 0.8804(5) 0.030(6) Uiso 1 1 d . . .
C4 C 0.9772(16) 0.5048(17) 0.8747(5) 0.029(6) Uiso 1 1 d . . .
C5 C 0.9567(10) 0.5870(17) 0.8134(5) 0.027(5) Uiso 1 1 d DU . .
C6 C 0.9458(10) 0.6038(17) 0.7786(5) 0.031(6) Uiso 1 1 d DU . .
C7 C 0.9288(15) 0.6960(17) 0.7171(5) 0.024(5) Uiso 1 1 d U . .
C8 C 0.9308(16) 0.5896(17) 0.7122(5) 0.029(6) Uiso 1 1 d U . .
C9 C 0.9142(16) 0.5526(17) 0.6775(5) 0.027(5) Uiso 1 1 d U . .
C10 C 0.8810(16) 0.5271(17) 0.6120(6) 0.033(6) Uiso 1 1 d . . .
H44 H 0.8667 0.5393 0.5874 0.039 Uiso 1 1 calc R . .
C11 C 0.8866(17) 0.4295(19) 0.6245(6) 0.040(6) Uiso 1 1 d . . .
H25 H 0.8788 0.3701 0.6097 0.048 Uiso 1 1 calc R . .
O2 O 0.7036(11) 0.7527(10) 0.8043(3) 0.028(4) Uani 1 1 d . . .
S21 S 0.6264(4) 0.6132(4) 0.58267(14) 0.0265(14) Uani 1 1 d . . .
S22 S 0.6295(4) 0.3452(4) 0.60278(14) 0.0289(15) Uani 1 1 d . . .
S23 S 0.6576(4) 0.6422(4) 0.65796(14) 0.0237(14) Uani 1 1 d . . .
S24 S 0.6668(4) 0.4204(4) 0.67650(14) 0.0232(13) Uani 1 1 d . . .
S25 S 0.6788(4) 0.7063(4) 0.73718(14) 0.0229(13) Uani 1 1 d . . .
S26 S 0.6909(4) 0.4849(4) 0.75824(13) 0.0212(13) Uani 1 1 d . . .
S27 S 0.7217(4) 0.6326(4) 0.86072(14) 0.0261(14) Uani 1 1 d . . .
S28 S 0.7240(4) 0.4160(4) 0.84010(14) 0.0241(13) Uani 1 1 d . . .
C21 C 0.6227(16) 0.5046(15) 0.5545(5) 0.024(5) Uiso 1 1 d . . .
H18A H 0.5935 0.5268 0.5300 0.028 Uiso 1 1 calc R . .
H18B H 0.6899 0.4818 0.5560 0.028 Uiso 1 1 calc R . .
C22 C 0.5654(14) 0.4125(14) 0.5630(5) 0.015(5) Uiso 1 1 d . . .
H17A H 0.5522 0.3629 0.5431 0.018 Uiso 1 1 calc R . .
H17B H 0.5022 0.4376 0.5658 0.018 Uiso 1 1 calc R . .
C23 C 0.6437(14) 0.5519(15) 0.6233(5) 0.019(5) Uiso 1 1 d U . .
C24 C 0.6440(15) 0.4486(16) 0.6312(5) 0.024(5) Uiso 1 1 d U . .
C25 C 0.6691(14) 0.5491(15) 0.6910(5) 0.019(5) Uiso 1 1 d U . .
C26 C 0.6781(13) 0.5776(14) 0.7247(4) 0.010(4) Uiso 1 1 d U . .
C27 C 0.6979(15) 0.6847(17) 0.7835(5) 0.021(5) Uiso 1 1 d U . .
C28 C 0.7023(14) 0.5770(15) 0.7924(5) 0.014(5) Uiso 1 1 d U . .
C29 C 0.7127(15) 0.5450(16) 0.8272(5) 0.021(5) Uiso 1 1 d . . .
C30 C 0.7382(14) 0.5411(15) 0.8935(5) 0.021(5) Uiso 1 1 d . . .
H11 H 0.7471 0.5610 0.9173 0.026 Uiso 1 1 calc R . .
O3 O 0.7877(12) 0.2287(12) 0.6624(4) 0.049(5) Uani 1 1 d . . .
S31 S 0.8667(5) 0.1569(5) 0.89133(16) 0.0392(17) Uani 1 1 d . . .
S32 S 0.8421(5) -0.1091(4) 0.87527(15) 0.0357(16) Uani 1 1 d . . .
S33 S 0.8386(4) 0.1743(4) 0.81515(15) 0.0314(15) Uani 1 1 d . . .
S34 S 0.8193(4) -0.0496(5) 0.80089(16) 0.0355(16) Uani 1 1 d . . .
S35 S 0.8094(4) 0.2119(4) 0.73068(16) 0.0356(15) Uani 1 1 d . . .
S36 S 0.7995(4) -0.0193(4) 0.71986(15) 0.0318(15) Uani 1 1 d . . .
S37 S 0.7613(4) 0.0881(4) 0.61179(16) 0.0343(15) Uani 1 1 d . . .
S38 S 0.7672(4) -0.1204(4) 0.64276(15) 0.0283(14) Uani 1 1 d . . .
C31 C 0.7382(15) 0.4402(17) 0.8843(5) 0.030(6) Uiso 1 1 d . . .
H43 H 0.7457 0.3856 0.9010 0.035 Uiso 1 1 calc R . .
C41 C 0.861(2) 0.056(2) 0.9215(7) 0.052(7) Uiso 1 1 d . . .
H37A H 0.8977 0.0786 0.9452 0.063 Uiso 1 1 calc R . .
H37B H 0.7924 0.0476 0.9221 0.063 Uiso 1 1 calc R . .
C42 C 0.8980(17) -0.0496(17) 0.9151(6) 0.032(6) Uiso 1 1 d . . .
H36A H 0.8915 -0.0964 0.9343 0.039 Uiso 1 1 calc R . .
H36B H 0.9681 -0.0432 0.9166 0.039 Uiso 1 1 calc R . .
C43 C 0.8453(16) 0.0899(17) 0.8513(5) 0.030(6) Uiso 1 1 d . . .
C44 C 0.8377(17) -0.0121(18) 0.8451(6) 0.035(6) Uiso 1 1 d . . .
C45 C 0.8226(16) 0.0714(18) 0.7841(6) 0.033(6) Uiso 1 1 d U . .
C46 C 0.8092(15) 0.0873(16) 0.7501(5) 0.021(5) Uiso 1 1 d U . .
C47 C 0.7910(12) 0.1671(13) 0.6890(4) 0.002(4) Uiso 1 1 d . . .
C48 C 0.7910(16) 0.0602(17) 0.6814(6) 0.031(6) Uiso 1 1 d U . .
C49 C 0.7760(16) 0.0161(17) 0.6501(6) 0.032(6) Uiso 1 1 d U . .
C50 C 0.7434(18) -0.0191(19) 0.5840(6) 0.041(6) Uiso 1 1 d U . .
H31 H 0.7328 -0.0106 0.5594 0.050 Uiso 1 1 calc R . .
C51 C 0.7449(16) -0.1128(18) 0.5981(5) 0.030(6) Uiso 1 1 d U . .
H32 H 0.7340 -0.1736 0.5839 0.036 Uiso 1 1 calc R . .
O4 O 0.5794(11) 0.2756(11) 0.7889(4) 0.031(4) Uani 1 1 d . . .
S41 S 0.4824(4) 0.1006(4) 0.56960(14) 0.0296(14) Uani 1 1 d . . .
S42 S 0.4891(4) -0.1646(4) 0.59552(14) 0.0294(15) Uani 1 1 d . . .
S43 S 0.5306(4) 0.1401(4) 0.64491(14) 0.0222(13) Uani 1 1 d . . .
S44 S 0.5324(4) -0.0778(4) 0.66678(14) 0.0222(13) Uani 1 1 d . . .
S45 S 0.5523(4) 0.2161(4) 0.72258(14) 0.0245(14) Uani 1 1 d . . .
S46 S 0.5620(4) -0.0026(4) 0.74751(13) 0.0215(13) Uani 1 1 d . . .
S47 S 0.5945(4) 0.1602(4) 0.84740(14) 0.0257(14) Uani 1 1 d . . .
S48 S 0.5859(4) -0.0597(4) 0.82845(14) 0.0230(13) Uani 1 1 d . . .
C61 C 0.4839(18) -0.0137(18) 0.5444(6) 0.039(6) Uiso 1 1 d . . .
H40A H 0.4554 0.0032 0.5193 0.046 Uiso 1 1 calc R . .
H40B H 0.5523 -0.0341 0.5469 0.046 Uiso 1 1 calc R . .
C62 C 0.4316(18) -0.1035(19) 0.5537(6) 0.043(7) Uiso 1 1 d . . .
H14A H 0.4240 -0.1565 0.5349 0.051 Uiso 1 1 calc R . .
H14B H 0.3658 -0.0805 0.5542 0.051 Uiso 1 1 calc R . .
C63 C 0.5098(15) 0.0460(16) 0.6121(5) 0.026(5) Uiso 1 1 d . . .
C64 C 0.5062(14) -0.0542(15) 0.6222(5) 0.018(5) Uiso 1 1 d . . .
C65 C 0.5416(16) 0.0526(16) 0.6801(5) 0.027(5) Uiso 1 1 d . . .
C66 C 0.5492(14) 0.0843(15) 0.7128(5) 0.017(5) Uiso 1 1 d . . .
C67 C 0.5713(15) 0.2007(16) 0.7682(5) 0.020(5) Uiso 1 1 d U . .
C68 C 0.5740(14) 0.0922(15) 0.7797(5) 0.014(5) Uiso 1 1 d U . .
C69 C 0.5838(15) 0.0691(16) 0.8143(5) 0.022(5) Uiso 1 1 d U . .
C70 C 0.5990(16) 0.0700(17) 0.8802(6) 0.034(6) Uiso 1 1 d . . .
H38 H 0.6041 0.0921 0.9036 0.041 Uiso 1 1 calc R . .
C71 C 0.5953(16) -0.0311(18) 0.8723(6) 0.033(6) Uiso 1 1 d . . .
H39 H 0.5976 -0.0837 0.8895 0.040 Uiso 1 1 calc R . .
Fe1 Fe 0.7593(2) 0.1930(2) 0.99937(8) 0.0297(9) Uani 1 1 d . . .
Cl1 Cl 0.8173(4) 0.2862(4) 0.96293(14) 0.0333(15) Uani 1 1 d . . .
Cl2 Cl 0.8706(5) 0.0895(6) 1.0281(2) 0.070(2) Uani 1 1 d . . .
Cl3 Cl 0.7062(6) 0.2978(5) 1.03434(17) 0.061(2) Uani 1 1 d . . .
Cl4 Cl 0.6316(5) 0.1041(5) 0.97118(14) 0.0415(16) Uani 1 1 d . . .
Fe2 Fe 0.2578(3) 0.2263(2) 0.50612(8) 0.0311(9) Uani 1 1 d . . .
Cl5 Cl 0.3954(5) 0.2340(4) 0.49020(15) 0.0410(16) Uani 1 1 d . . .
Cl6 Cl 0.2759(5) 0.2982(5) 0.55786(16) 0.0488(18) Uani 1 1 d . . .
Cl7 Cl 0.2219(4) 0.0607(4) 0.51002(14) 0.0364(15) Uani 1 1 d . . .
Cl8 Cl 0.1416(5) 0.2964(5) 0.46530(18) 0.061(2) Uani 1 1 d . . .

loop_
_atom_site_aniso_label
_atom_site_aniso_U_11
_atom_site_aniso_U_22
_atom_site_aniso_U_33
_atom_site_aniso_U_23
_atom_site_aniso_U_13
_atom_site_aniso_U_12
O1 0.041(11) 0.028(9) 0.050(10) -0.004(8) 0.005(8) 0.001(8)
S11 0.054(5) 0.022(3) 0.041(4) 0.005(3) 0.005(3) 0.000(3)
S12 0.046(4) 0.015(3) 0.070(5) 0.008(3) 0.014(3) 0.001(3)
S13 0.042(4) 0.014(3) 0.049(4) 0.001(3) 0.016(3) -0.003(3)
S14 0.029(4) 0.013(3) 0.061(4) 0.000(3) 0.018(3) 0.004(3)
S15 0.037(4) 0.015(3) 0.054(4) -0.006(3) 0.018(3) -0.002(3)
S16 0.032(4) 0.016(3) 0.045(4) -0.001(3) 0.016(3) -0.001(3)
S17 0.031(4) 0.025(3) 0.048(4) 0.001(3) 0.018(3) 0.003(3)
S18 0.032(4) 0.023(3) 0.052(4) 0.001(3) 0.013(3) 0.003(3)
O2 0.049(11) 0.002(7) 0.033(9) 0.000(6) 0.010(7) 0.004(7)
S21 0.041(4) 0.013(3) 0.026(3) 0.002(2) 0.010(3) 0.002(3)
S22 0.046(4) 0.012(3) 0.029(3) 0.001(2) 0.011(3) 0.000(3)
S23 0.032(4) 0.012(3) 0.030(3) 0.001(2) 0.013(3) 0.002(3)
S24 0.033(4) 0.008(3) 0.031(3) -0.001(2) 0.013(3) -0.001(3)
S25 0.026(3) 0.014(3) 0.030(3) 0.002(2) 0.010(3) -0.002(2)
S26 0.032(4) 0.009(3) 0.026(3) -0.003(2) 0.012(3) -0.003(2)
S27 0.032(4) 0.018(3) 0.030(3) -0.005(3) 0.010(3) -0.003(3)
S28 0.027(4) 0.014(3) 0.033(3) -0.001(3) 0.012(3) -0.004(3)
O3 0.065(13) 0.023(9) 0.063(12) -0.004(9) 0.025(10) 0.001(9)
S31 0.049(4) 0.030(4) 0.040(4) -0.013(3) 0.013(3) -0.014(3)
S32 0.046(4) 0.024(3) 0.037(4) -0.005(3) 0.008(3) 0.010(3)
S33 0.031(4) 0.018(3) 0.044(4) -0.006(3) 0.008(3) 0.001(3)
S34 0.034(4) 0.026(3) 0.046(4) -0.016(3) 0.009(3) 0.000(3)
S35 0.037(4) 0.021(3) 0.049(4) -0.003(3) 0.011(3) -0.005(3)
S36 0.032(4) 0.024(3) 0.039(4) 0.013(3) 0.008(3) 0.004(3)
S37 0.038(4) 0.027(3) 0.046(4) 0.010(3) 0.024(3) 0.001(3)
S38 0.033(4) 0.011(3) 0.039(4) 0.002(3) 0.008(3) -0.002(3)
O4 0.046(11) 0.017(8) 0.034(9) -0.004(7) 0.017(7) -0.011(7)
S41 0.038(4) 0.026(3) 0.026(3) 0.006(3) 0.009(3) -0.003(3)
S42 0.043(4) 0.019(3) 0.027(3) -0.002(3) 0.011(3) -0.001(3)
S43 0.019(3) 0.014(3) 0.033(3) 0.007(2) 0.007(3) 0.000(2)
S44 0.027(3) 0.010(3) 0.031(3) 0.003(2) 0.010(3) -0.001(2)
S45 0.026(3) 0.011(3) 0.038(3) 0.003(3) 0.011(3) -0.001(2)
S46 0.027(4) 0.013(3) 0.025(3) -0.002(2) 0.008(2) 0.000(3)
S47 0.031(4) 0.017(3) 0.030(3) -0.008(2) 0.010(3) -0.002(3)
S48 0.026(3) 0.013(3) 0.030(3) 0.002(2) 0.008(3) 0.001(2)
Fe1 0.041(2) 0.0227(18) 0.0244(18) 0.0045(15) 0.0057(15) -0.0089(16)
Cl1 0.050(4) 0.017(3) 0.039(3) 0.004(3) 0.023(3) 0.005(3)
Cl2 0.060(5) 0.055(5) 0.082(5) 0.043(4) -0.003(4) 0.001(4)
Cl3 0.094(6) 0.055(5) 0.047(4) -0.024(4) 0.042(4) -0.038(4)
Cl4 0.048(4) 0.045(4) 0.029(3) -0.002(3) 0.005(3) -0.017(3)
Fe2 0.046(2) 0.0146(17) 0.0308(19) -0.0029(15) 0.0070(16) -0.0048(16)
Cl5 0.061(5) 0.027(3) 0.037(3) 0.005(3) 0.016(3) -0.007(3)
Cl6 0.059(5) 0.039(4) 0.052(4) -0.020(3) 0.020(3) -0.007(3)
Cl7 0.052(4) 0.019(3) 0.036(3) 0.001(3) 0.007(3) -0.010(3)
Cl8 0.071(5) 0.031(4) 0.068(5) 0.007(3) -0.004(4) 0.011(4)

loop_
_atom_type_symbol
_atom_type_description
_atom_type_scat_dispersion_real
_atom_type_scat_dispersion_imag
_atom_type_scat_source
C C 0.0033 0.0016 'International Tables Vol C Tables 4.2.6.8 and 6.1.1.4'
H H 0.0000 0.0000 'International Tables Vol C Tables 4.2.6.8 and 6.1.1.4'
Cl Cl 0.1484 0.1585 'International Tables Vol C Tables 4.2.6.8 and 6.1.1.4'
Fe Fe 0.3463 0.8444 'International Tables Vol C Tables 4.2.6.8 and 6.1.1.4'
O O 0.0106 0.0060 'International Tables Vol C Tables 4.2.6.8 and 6.1.1.4'
S S 0.1246 0.1234 'International Tables Vol C Tables 4.2.6.8 and 6.1.1.4'

loop_
_geom_angle_atom_site_label_1
_geom_angle_atom_site_label_2
_geom_angle_atom_site_label_3
_geom_angle
_geom_angle_site_symmetry_1
_geom_angle_site_symmetry_3
_geom_angle_publ_flag
C3 S11 C1 97.9(10) . . ?
C4 S12 C2 101.9(11) . . ?
C5 S13 C3 95.4(10) . . ?
C4 S14 C5 95.1(10) . . ?
C6 S15 C7 95.4(10) . . ?
C6 S16 C8 95.4(11) . . ?
C9 S17 C10 94.3(11) . . ?
C11 S18 C9 96.4(11) . . ?
C2 C1 S11 114.4(16) . . ?
C2 C1 H41A 108.7 . . ?
S11 C1 H41A 108.7 . . ?
C2 C1 H41B 108.7 . . ?
S11 C1 H41B 108.7 . . ?
H41A C1 H41B 107.6 . . ?
C1 C2 S12 114.4(17) . . ?
C1 C2 H42A 108.7 . . ?
S12 C2 H42A 108.7 . . ?
C1 C2 H42B 108.7 . . ?
S12 C2 H42B 108.7 . . ?
H42A C2 H42B 107.6 . . ?
C4 C3 S11 131.3(18) . . ?
C4 C3 S13 116.2(17) . . ?
S11 C3 S13 112.5(12) . . ?
C3 C4 S14 118.8(17) . . ?
C3 C4 S12 127.6(18) . . ?
S14 C4 S12 113.6(12) . . ?
C6 C5 S13 122.6(17) . . ?
C6 C5 S14 122.9(17) . . ?
S13 C5 S14 114.5(11) . . ?
C5 C6 S15 118.5(17) . . ?
C5 C6 S16 124.4(17) . . ?
S15 C6 S16 117.1(12) . . ?
O1 C7 C8 130(2) . . ?
O1 C7 S15 117.5(16) . . ?
C8 C7 S15 112.1(16) . . ?
C7 C8 C9 117.6(19) . . ?
C7 C8 S16 119.9(16) . . ?
C9 C8 S16 122.0(17) . . ?
C8 C9 S17 124.7(17) . . ?
C8 C9 S18 119.9(16) . . ?
S17 C9 S18 115.3(12) . . ?
C11 C10 S17 119.1(18) . . ?
C11 C10 H44 120.4 . . ?
S17 C10 H44 120.4 . . ?
C10 C11 S18 114.8(19) . . ?
C10 C11 H25 122.6 . . ?
S18 C11 H25 122.6 . . ?
C23 S21 C21 101.2(10) . . ?
C24 S22 C22 98.3(9) . . ?
C25 S23 C23 95.6(9) . . ?
C25 S24 C24 96.9(9) . . ?
C26 S25 C27 97.5(9) . . ?
C26 S26 C28 95.2(9) . . ?
C30 S27 C29 95.7(10) . . ?
C29 S28 C31 95.9(10) . . ?
C22 C21 S21 113.8(14) . . ?
C22 C21 H18A 108.8 . . ?
S21 C21 H18A 108.8 . . ?
C22 C21 H18B 108.8 . . ?
S21 C21 H18B 108.8 . . ?
H18A C21 H18B 107.7 . . ?
C21 C22 S22 112.3(13) . . ?
C21 C22 H17A 109.1 . . ?
S22 C22 H17A 109.1 . . ?
C21 C22 H17B 109.1 . . ?
S22 C22 H17B 109.1 . . ?
H17A C22 H17B 107.9 . . ?
C24 C23 S21 129.8(16) . . ?
C24 C23 S23 118.0(15) . . ?
S21 C23 S23 112.1(11) . . ?
C23 C24 S22 127.8(16) . . ?
C23 C24 S24 114.7(15) . . ?
S22 C24 S24 117.5(12) . . ?
C26 C25 S23 120.9(15) . . ?
C26 C25 S24 124.5(15) . . ?
S23 C25 S24 114.6(11) . . ?
C25 C26 S25 122.2(14) . . ?
C25 C26 S26 121.4(15) . . ?
S25 C26 S26 116.4(10) . . ?
O2 C27 C28 123.8(18) . . ?
O2 C27 S25 123.5(16) . . ?
C28 C27 S25 112.6(15) . . ?
C29 C28 C27 120.8(18) . . ?
C29 C28 S26 120.9(15) . . ?
C27 C28 S26 118.2(14) . . ?
C28 C29 S27 122.0(15) . . ?
C28 C29 S28 123.2(15) . . ?
S27 C29 S28 114.7(11) . . ?
C31 C30 S27 117.8(16) . . ?
C31 C30 H11 121.1 . . ?
S27 C30 H11 121.1 . . ?
C43 S31 C41 102.4(12) . . ?
C44 S32 C42 103.5(11) . . ?
C45 S33 C43 94.0(11) . . ?
C45 S34 C44 97.1(11) . . ?
C47 S35 C46 95.3(9) . . ?
C46 S36 C48 95.8(10) . . ?
C50 S37 C49 95.2(11) . . ?
C51 S38 C49 95.7(11) . . ?
C30 C31 S28 115.9(17) . . ?
C30 C31 H43 122.1 . . ?
S28 C31 H43 122.1 . . ?
C42 C41 S31 117.9(18) . . ?
C42 C41 H37A 107.8 . . ?
S31 C41 H37A 107.8 . . ?
C42 C41 H37B 107.8 . . ?
S31 C41 H37B 107.8 . . ?
H37A C41 H37B 107.2 . . ?
C41 C42 S32 116.7(17) . . ?
C41 C42 H36A 108.1 . . ?
S32 C42 H36A 108.1 . . ?
C41 C42 H36B 108.1 . . ?
S32 C42 H36B 108.1 . . ?
H36A C42 H36B 107.3 . . ?
C44 C43 S31 129.5(18) . . ?
C44 C43 S33 117.9(17) . . ?
S31 C43 S33 112.5(12) . . ?
C43 C44 S32 127.0(18) . . ?
C43 C44 S34 115.8(17) . . ?
S32 C44 S34 117.2(13) . . ?
C46 C45 S34 121.8(18) . . ?
C46 C45 S33 123.0(18) . . ?
S34 C45 S33 115.1(12) . . ?
C45 C46 S35 124.1(17) . . ?
C45 C46 S36 121.4(17) . . ?
S35 C46 S36 114.3(11) . . ?
O3 C47 C48 114.9(16) . . ?
O3 C47 S35 122.5(13) . . ?
C48 C47 S35 122.1(14) . . ?
C49 C48 C47 128(2) . . ?
C49 C48 S36 120.0(18) . . ?
C47 C48 S36 112.1(15) . . ?
C48 C49 S37 122.5(18) . . ?
C48 C49 S38 124.2(18) . . ?
S37 C49 S38 113.3(12) . . ?
C51 C50 S37 118.3(19) . . ?
C51 C50 H31 120.8 . . ?
S37 C50 H31 120.8 . . ?
C50 C51 S38 117.4(18) . . ?
C50 C51 H32 121.3 . . ?
S38 C51 H32 121.3 . . ?
C63 S41 C61 99.8(11) . . ?
C64 S42 C62 99.0(10) . . ?
C63 S43 C65 96.1(10) . . ?
C64 S44 C65 96.8(10) . . ?
C66 S45 C67 96.0(9) . . ?
C66 S46 C68 95.5(9) . . ?
C70 S47 C69 95.1(10) . . ?
C71 S48 C69 96.1(10) . . ?
C62 C61 S41 115.3(17) . . ?
C62 C61 H40A 108.5 . . ?
S41 C61 H40A 108.5 . . ?
C62 C61 H40B 108.5 . . ?
S41 C61 H40B 108.5 . . ?
H40A C61 H40B 107.5 . . ?
C61 C62 S42 115.2(17) . . ?
C61 C62 H14A 108.5 . . ?
S42 C62 H14A 108.5 . . ?
C61 C62 H14B 108.5 . . ?
S42 C62 H14B 108.5 . . ?
H14A C62 H14B 107.5 . . ?
C64 C63 S43 116.9(15) . . ?
C64 C63 S41 130.1(16) . . ?
S43 C63 S41 112.5(12) . . ?
C63 C64 S44 117.0(15) . . ?
C63 C64 S42 127.1(15) . . ?
S44 C64 S42 115.6(11) . . ?
C66 C65 S44 124.5(16) . . ?
C66 C65 S43 122.5(17) . . ?
S44 C65 S43 112.9(11) . . ?
C65 C66 S45 120.4(16) . . ?
C65 C66 S46 122.1(16) . . ?
S45 C66 S46 117.5(11) . . ?
O4 C67 C68 122.7(17) . . ?
O4 C67 S45 123.1(15) . . ?
C68 C67 S45 114.2(14) . . ?
C69 C68 C67 120.3(17) . . ?
C69 C68 S46 122.9(15) . . ?
C67 C68 S46 116.8(13) . . ?
C68 C69 S47 124.9(16) . . ?
C68 C69 S48 120.9(15) . . ?
S47 C69 S48 114.3(11) . . ?
C71 C70 S47 119.3(18) . . ?
C71 C70 H38 120.3 . . ?
S47 C70 H38 120.3 . . ?
C70 C71 S48 115.2(18) . . ?
C70 C71 H39 122.4 . . ?
S48 C71 H39 122.4 . . ?
Cl2 Fe1 Cl1 109.3(3) . . ?
Cl2 Fe1 Cl4 110.4(3) . . ?
Cl1 Fe1 Cl4 111.0(3) . . ?
Cl2 Fe1 Cl3 112.0(3) . . ?
Cl1 Fe1 Cl3 109.0(3) . . ?
Cl4 Fe1 Cl3 105.1(3) . . ?
Cl8 Fe2 Cl6 113.3(3) . . ?
Cl8 Fe2 Cl7 107.7(3) . . ?
Cl6 Fe2 Cl7 108.4(3) . . ?
Cl8 Fe2 Cl5 109.4(3) . . ?
Cl6 Fe2 Cl5 110.2(3) . . ?
Cl7 Fe2 Cl5 107.6(3) . . ?

loop_
_geom_bond_atom_site_label_1
_geom_bond_atom_site_label_2
_geom_bond_distance
_geom_bond_site_symmetry_2
_geom_bond_publ_flag
O1 C7 1.21(2) . ?
S11 C3 1.76(2) . ?
S11 C1 1.80(2) . ?
S12 C4 1.75(2) . ?
S12 C2 1.80(2) . ?
S13 C5 1.72(2) . ?
S13 C3 1.79(2) . ?
S14 C4 1.74(2) . ?
S14 C5 1.76(2) . ?
S15 C6 1.73(2) . ?
S15 C7 1.85(2) . ?
S16 C6 1.74(2) . ?
S16 C8 1.75(2) . ?
S17 C9 1.71(2) . ?
S17 C10 1.73(2) . ?
S18 C11 1.72(2) . ?
S18 C9 1.73(2) . ?
C1 C2 1.51(3) . ?
C1 H41A 0.9900 . ?
C1 H41B 0.9900 . ?
C2 H42A 0.9900 . ?
C2 H42B 0.9900 . ?
C3 C4 1.30(3) . ?
C5 C6 1.36(3) . ?
C7 C8 1.38(3) . ?
C8 C9 1.41(3) . ?
C10 C11 1.34(3) . ?
C10 H44 0.9500 . ?
C11 H25 0.9500 . ?
O2 C27 1.19(2) . ?
S21 C23 1.744(19) . ?
S21 C21 1.78(2) . ?
S22 C24 1.71(2) . ?
S22 C22 1.818(18) . ?
S23 C25 1.74(2) . ?
S23 C23 1.76(2) . ?
S24 C25 1.75(2) . ?
S24 C24 1.77(2) . ?
S25 C26 1.723(19) . ?
S25 C27 1.80(2) . ?
S26 C26 1.754(18) . ?
S26 C28 1.769(19) . ?
S27 C30 1.72(2) . ?
S27 C29 1.72(2) . ?
S28 C29 1.73(2) . ?
S28 C31 1.73(2) . ?
C21 C22 1.52(3) . ?
C21 H18A 0.9900 . ?
C21 H18B 0.9900 . ?
C22 H17A 0.9900 . ?
C22 H17B 0.9900 . ?
C23 C24 1.36(3) . ?
C25 C26 1.35(3) . ?
C27 C28 1.42(3) . ?
C28 C29 1.40(3) . ?
C30 C31 1.35(3) . ?
C30 H11 0.9500 . ?
O3 C47 1.31(2) . ?
S31 C43 1.75(2) . ?
S31 C41 1.78(3) . ?
S32 C44 1.71(2) . ?
S32 C42 1.74(2) . ?
S33 C45 1.78(2) . ?
S33 C43 1.77(2) . ?
S34 C45 1.70(2) . ?
S34 C44 1.76(2) . ?
S35 C47 1.695(17) . ?
S35 C46 1.77(2) . ?
S36 C46 1.80(2) . ?
S36 C48 1.81(2) . ?
S37 C50 1.74(2) . ?
S37 C49 1.74(2) . ?
S38 C51 1.71(2) . ?
S38 C49 1.78(2) . ?
C31 H43 0.9500 . ?
C41 C42 1.50(3) . ?
C41 H37A 0.9900 . ?
C41 H37B 0.9900 . ?
C42 H36A 0.9900 . ?
C42 H36B 0.9900 . ?
C43 C44 1.33(3) . ?
C45 C46 1.32(3) . ?
C47 C48 1.41(3) . ?
C48 C49 1.32(3) . ?
C50 C51 1.32(3) . ?
C50 H31 0.9500 . ?
C51 H32 0.9500 . ?
O4 C67 1.25(2) . ?
S41 C63 1.76(2) . ?
S41 C61 1.78(2) . ?
S42 C64 1.75(2) . ?
S42 C62 1.82(2) . ?
S43 C63 1.74(2) . ?
S43 C65 1.76(2) . ?
S44 C64 1.725(19) . ?
S44 C65 1.75(2) . ?
S45 C66 1.73(2) . ?
S45 C67 1.76(2) . ?
S46 C66 1.739(19) . ?
S46 C68 1.736(19) . ?
S47 C70 1.73(2) . ?
S47 C69 1.73(2) . ?
S48 C71 1.74(2) . ?
S48 C69 1.74(2) . ?
C61 C62 1.47(3) . ?
C61 H40A 0.9900 . ?
C61 H40B 0.9900 . ?
C62 H14A 0.9900 . ?
C62 H14B 0.9900 . ?
C63 C64 1.35(3) . ?
C65 C66 1.33(3) . ?
C67 C68 1.46(3) . ?
C68 C69 1.37(3) . ?
C70 C71 1.33(3) . ?
C70 H38 0.9500 . ?
C71 H39 0.9500 . ?
Fe1 Cl2 2.155(7) . ?
Fe1 Cl1 2.191(6) . ?
Fe1 Cl4 2.193(7) . ?
Fe1 Cl3 2.198(7) . ?
Fe2 Cl8 2.185(7) . ?
Fe2 Cl6 2.193(7) . ?
Fe2 Cl7 2.203(6) . ?
Fe2 Cl5 2.212(7) . ?
